data_1528472
loop_
_publ_author_name
'Filinchuk, Ya.'
'Chernyshov, D.'
'Nevidomskyy, A.'
'Dmitriev, V.'

_publ_section_title
;
 High-pressure polymorphism as a step towards destabilization of Li B H4
;
_journal_name_full 'Angew. Chem. Int. ed.'
_journal_page_first 529
_journal_page_last 532
_journal_volume 47
_journal_year 2008
_chemical_formula_sum 'B H4 Li'
_chemical_name_systematic 'Li B H4'
_space_group_IT_number 40
_symmetry_space_group_name_Hall 'A 2 -2a'
_symmetry_space_group_name_H-M 'A m a 2'
_cell_angle_alpha 90
_cell_angle_beta 90
_cell_angle_gamma 90
_cell_formula_units_Z 4
_cell_length_a 6.4494
_cell_length_b 5.307
_cell_length_c 5.2919
_cell_volume 181.126
_citation_journal_id_ASTM ACIEF5
_cod_data_source_file Filinchuk_ACIEF5_2008_1330.cif
_cod_data_source_block H4B1Li1
_cod_original_cell_volume 181.1257
_cod_original_formula_sum 'H4 B1 Li1'
_cod_database_code 1528472

loop_
_symmetry_equiv_pos_as_xyz
x,y,z
-x,-y,z
-x+1/2,y,z
x+1/2,-y,z
x,y+1/2,z+1/2
-x,-y+1/2,z+1/2
-x+1/2,y+1/2,z+1/2
x+1/2,-y+1/2,z+1/2

loop_
_atom_site_label
_atom_site_type_symbol
_atom_site_fract_x
_atom_site_fract_y
_atom_site_fract_z
_atom_site_occupancy
_atom_site_U_iso_or_equiv
H3 H-1 0.25 0.27944 0.47546 1 0.0
Li1 Li+1 0 0 0 1 0.0
B1 B+3 0.25 0.23448 0.25048 1 0.0
H1 H-1 0.09624 0.32481 0.14744 1 0.0
H2 H-1 0.25 0.00548 0.24538 1 0.0
